data_7049518
loop_
_publ_author_name
'Bartalucci, Niccol\`o'
'Marchetti, Fabio'
'Zacchini, Stefano'
'Pampaloni, Guido'

_publ_section_title
;
 Decarbonylation of phenylacetic acids by high valent transition metal
 halides.
;
_journal_issue 17
_journal_name_full 'Dalton transactions (Cambridge, England : 2003)'
_journal_page_first 5725
_journal_page_last 5734
_journal_paper_doi 10.1039/c9dt00551j
_journal_volume 48
_journal_year 2019
_chemical_formula_sum 'C16 H14 O2'
_chemical_formula_weight 238.27
_space_group_crystal_system monoclinic
_space_group_IT_number 7
_space_group_name_Hall 'P -2yc'
_space_group_name_H-M_alt 'P 1 c 1'
_symmetry_space_group_name_Hall 'P -2yc'
_symmetry_space_group_name_H-M 'P 1 c 1'
_atom_sites_solution_hydrogens geom
_audit_creation_method SHELXL-2014/7
_audit_update_record
;
2019-01-18 deposited with the CCDC.    2019-03-27 downloaded from the CCDC.
;
_cell_angle_alpha 90
_cell_angle_beta 91.960(3)
_cell_angle_gamma 90
_cell_formula_units_Z 4
_cell_length_a 7.3476(6)
_cell_length_b 15.2022(11)
_cell_length_c 10.9707(9)
_cell_measurement_reflns_used 6377
_cell_measurement_temperature 100(2)
_cell_measurement_theta_max 26.4735
_cell_measurement_theta_min 2.290
_cell_volume 1224.71(17)
_computing_cell_refinement 'APEX3 (Bruker AXS, 2015)'
_computing_data_collection 'APEX3 (Bruker AXS, 2015)'
_computing_data_reduction 'SAINT (Bruker AXS, 2015)'
_computing_molecular_graphics 'ORTEPIII (Johnson, 1996)'
_computing_publication_material 'XCIF 2014/2 (Bruker AXS, 2014)'
_computing_structure_refinement 'SHELXL-2014/7 (Sheldrick, 2014)'
_computing_structure_solution 'SHELXT (Sheldrick, 2015)'
_diffrn_ambient_temperature 100(2)
_diffrn_measured_fraction_theta_full 1.000
_diffrn_measured_fraction_theta_max 1.000
_diffrn_measurement_device_type 'PHOTON100 area detector'
_diffrn_measurement_method 'phi and omega scans'
_diffrn_radiation_monochromator graphite
_diffrn_radiation_source 'fine-focus sealed tube'
_diffrn_radiation_type MoK\a
_diffrn_radiation_wavelength 0.71073
_diffrn_reflns_av_R_equivalents 0.0446
_diffrn_reflns_av_unetI/netI 0.0482
_diffrn_reflns_Laue_measured_fraction_full 1.000
_diffrn_reflns_Laue_measured_fraction_max 1.000
_diffrn_reflns_limit_h_max 9
_diffrn_reflns_limit_h_min -9
_diffrn_reflns_limit_k_max 18
_diffrn_reflns_limit_k_min -18
_diffrn_reflns_limit_l_max 13
_diffrn_reflns_limit_l_min -13
_diffrn_reflns_number 14249
_diffrn_reflns_point_group_measured_fraction_full 0.999
_diffrn_reflns_point_group_measured_fraction_max 0.998
_diffrn_reflns_theta_full 25.242
_diffrn_reflns_theta_max 25.998
_diffrn_reflns_theta_min 1.339
_exptl_absorpt_coefficient_mu 0.084
_exptl_absorpt_correction_T_max 0.7454
_exptl_absorpt_correction_T_min 0.6659
_exptl_absorpt_correction_type empirical
_exptl_absorpt_process_details
; 
 Data were corrected for Lorentz polarization and absorption
 effects (empirical absorption correction SADABS).
 R(int) =  0.1236 (selected reflections only, before parameter refinement)
 R(int) =  0.0584(selected reflections only, after parameter refinement)
;
_exptl_crystal_colour colourless
_exptl_crystal_density_diffrn 1.292
_exptl_crystal_description prism
_exptl_crystal_F_000 504
_exptl_crystal_size_max 0.220
_exptl_crystal_size_mid 0.180
_exptl_crystal_size_min 0.140
_refine_diff_density_max 0.192
_refine_diff_density_min -0.272
_refine_diff_density_rms 0.045
_refine_ls_abs_structure_details
;
 Flack x determined using 1699 quotients [(I+)-(I-)]/[(I+)+(I-)]
 (Parsons, Flack and Wagner, Acta Cryst. B69 (2013) 249-259).
;
_refine_ls_abs_structure_Flack 0.2(6)
_refine_ls_extinction_method none
_refine_ls_goodness_of_fit_ref 1.070
_refine_ls_hydrogen_treatment constr
_refine_ls_matrix_type full
_refine_ls_number_parameters 325
_refine_ls_number_reflns 4780
_refine_ls_number_restraints 2
_refine_ls_restrained_S_all 1.070
_refine_ls_R_factor_all 0.0593
_refine_ls_R_factor_gt 0.0489
_refine_ls_shift/su_max 0.000
_refine_ls_shift/su_mean 0.000
_refine_ls_structure_factor_coef Fsqd
_refine_ls_weighting_details 'w=1/[\s^2^(Fo^2^)+(0.0438P)^2^+0.2676P] where P=(Fo^2^+2Fc^2^)/3'
_refine_ls_weighting_scheme calc
_refine_ls_wR_factor_gt 0.0962
_refine_ls_wR_factor_ref 0.0995
_reflns_Friedel_coverage 0.988
_reflns_Friedel_fraction_full 0.998
_reflns_Friedel_fraction_max 0.996
_reflns_number_gt 4163
_reflns_number_total 4780
_reflns_threshold_expression 'I > 2\s(I)'
_cod_data_source_file c9dt00551j2.cif
_cod_data_source_block 6
_cod_depositor_comments 'Adding full bibliography for 7049514--7049520.cif.'
_cod_database_code 7049518
_shelx_shelxl_version_number 2014/7
_shelx_space_group_comment
;
The symmetry employed for this shelxl refinement is uniquely defined
by the following loop, which should always be used as a source of
symmetry information in preference to the above space-group names.
They are only intended as comments.
;
_shelx_estimated_absorpt_t_min 0.982
_shelx_estimated_absorpt_t_max 0.988

loop_
_space_group_symop_operation_xyz
'x, y, z'
'x, -y, z+1/2'

loop_
_atom_site_label
_atom_site_type_symbol
_atom_site_fract_x
_atom_site_fract_y
_atom_site_fract_z
_atom_site_U_iso_or_equiv
_atom_site_adp_type
_atom_site_occupancy
_atom_site_site_symmetry_order
_atom_site_calc_flag
_atom_site_refinement_flags_posn
_atom_site_refinement_flags_adp
C1 C 0.1150(5) 0.2839(2) 0.8552(3) 0.0236(8) Uani 1 1 d . .
C2 C 0.2017(4) 0.2498(2) 0.7386(3) 0.0182(7) Uani 1 1 d . .
C3 C 0.0318(4) 0.2174(2) 0.6655(3) 0.0257(8) Uani 1 1 d . .
H3A H 0.0488 0.2218 0.5765 0.031 Uiso 1 1 calc R U
H3B H 0.0020 0.1558 0.6863 0.031 Uiso 1 1 calc R U
C4 C -0.1135(5) 0.2800(2) 0.7063(4) 0.0337(9) Uani 1 1 d . .
H4A H -0.1146 0.3345 0.6567 0.040 Uiso 1 1 calc R U
H4B H -0.2354 0.2523 0.6995 0.040 Uiso 1 1 calc R U
C5 C 0.3382(4) 0.1749(2) 0.7611(3) 0.0174(7) Uani 1 1 d . .
C6 C 0.4561(4) 0.1538(2) 0.6698(3) 0.0191(7) Uani 1 1 d . .
H6 H 0.4536 0.1873 0.5966 0.023 Uiso 1 1 calc R U
C7 C 0.5780(4) 0.0844(2) 0.6840(3) 0.0213(8) Uani 1 1 d . .
H7 H 0.6584 0.0707 0.6207 0.026 Uiso 1 1 calc R U
C8 C 0.5824(5) 0.0353(2) 0.7900(3) 0.0239(8) Uani 1 1 d . .
H8 H 0.6667 -0.0117 0.8004 0.029 Uiso 1 1 calc R U
C9 C 0.4634(5) 0.0550(2) 0.8805(3) 0.0245(8) Uani 1 1 d . .
H9 H 0.4646 0.0208 0.9529 0.029 Uiso 1 1 calc R U
C10 C 0.3420(4) 0.1244(2) 0.8668(3) 0.0212(7) Uani 1 1 d . .
H10 H 0.2610 0.1375 0.9300 0.025 Uiso 1 1 calc R U
C11 C 0.2966(4) 0.3300(2) 0.6830(3) 0.0174(7) Uani 1 1 d . .
C12 C 0.4272(4) 0.3751(2) 0.7543(3) 0.0241(8) Uani 1 1 d . .
H12 H 0.4539 0.3564 0.8356 0.029 Uiso 1 1 calc R U
C13 C 0.5187(5) 0.4470(2) 0.7074(4) 0.0296(9) Uani 1 1 d . .
H13 H 0.6057 0.4778 0.7572 0.036 Uiso 1 1 calc R U
C14 C 0.4837(5) 0.4736(2) 0.5894(4) 0.0299(9) Uani 1 1 d . .
H14 H 0.5470 0.5225 0.5575 0.036 Uiso 1 1 calc R U
C15 C 0.3568(5) 0.4294(2) 0.5176(3) 0.0263(8) Uani 1 1 d . .
H15 H 0.3331 0.4477 0.4358 0.032 Uiso 1 1 calc R U
C16 C 0.2636(4) 0.3584(2) 0.5636(3) 0.0215(7) Uani 1 1 d . .
H16 H 0.1758 0.3287 0.5132 0.026 Uiso 1 1 calc R U
C21 C 0.6041(5) 0.2060(2) 0.3357(3) 0.0215(7) Uani 1 1 d . .
C22 C 0.7074(4) 0.2369(2) 0.2249(3) 0.0172(7) Uani 1 1 d . .
C23 C 0.5473(4) 0.2537(2) 0.1330(3) 0.0247(8) Uani 1 1 d . .
H23A H 0.5777 0.2998 0.0733 0.030 Uiso 1 1 calc R U
H23B H 0.5114 0.1993 0.0888 0.030 Uiso 1 1 calc R U
C24 C 0.3996(5) 0.2841(3) 0.2160(4) 0.0306(9) Uani 1 1 d . .
H24A H 0.4090 0.3481 0.2313 0.037 Uiso 1 1 calc R U
H24B H 0.2774 0.2710 0.1795 0.037 Uiso 1 1 calc R U
C25 C 0.8453(4) 0.1677(2) 0.1881(3) 0.0169(7) Uani 1 1 d . .
C26 C 0.8340(5) 0.1240(2) 0.0774(3) 0.0245(8) Uani 1 1 d . .
H26 H 0.7394 0.1384 0.0196 0.029 Uiso 1 1 calc R U
C27 C 0.9586(5) 0.0594(2) 0.0499(4) 0.0339(9) Uani 1 1 d . .
H27 H 0.9482 0.0295 -0.0260 0.041 Uiso 1 1 calc R U
C28 C 1.0977(5) 0.0383(2) 0.1320(4) 0.0379(11) Uani 1 1 d . .
H28 H 1.1818 -0.0068 0.1135 0.045 Uiso 1 1 calc R U
C29 C 1.1142(5) 0.0829(3) 0.2409(4) 0.0350(10) Uani 1 1 d . .
H29 H 1.2116 0.0695 0.2969 0.042 Uiso 1 1 calc R U
C30 C 0.9895(5) 0.1472(2) 0.2691(3) 0.0260(8) Uani 1 1 d . .
H30 H 1.0021 0.1777 0.3444 0.031 Uiso 1 1 calc R U
C31 C 0.8047(4) 0.3238(2) 0.2582(3) 0.0171(7) Uani 1 1 d . .
C32 C 0.7876(4) 0.3653(2) 0.3705(3) 0.0204(7) Uani 1 1 d . .
H32 H 0.7112 0.3404 0.4295 0.024 Uiso 1 1 calc R U
C33 C 0.8812(5) 0.4426(2) 0.3967(4) 0.0291(9) Uani 1 1 d . .
H33 H 0.8691 0.4701 0.4738 0.035 Uiso 1 1 calc R U
C34 C 0.9908(4) 0.4795(2) 0.3122(4) 0.0331(10) Uani 1 1 d . .
H34 H 1.0546 0.5325 0.3304 0.040 Uiso 1 1 calc R U
C35 C 1.0081(5) 0.4393(2) 0.2006(4) 0.0324(10) Uani 1 1 d . .
H35 H 1.0848 0.4647 0.1421 0.039 Uiso 1 1 calc R U
C36 C 0.9146(4) 0.3623(2) 0.1728(3) 0.0236(8) Uani 1 1 d . .
H36 H 0.9258 0.3358 0.0951 0.028 Uiso 1 1 calc R U
O1 O 0.1865(4) 0.29892(18) 0.9515(2) 0.0361(7) Uani 1 1 d . .
O2 O -0.0628(3) 0.29894(17) 0.8329(3) 0.0343(7) Uani 1 1 d . .
O3 O 0.6606(4) 0.16403(16) 0.4207(2) 0.0311(6) Uani 1 1 d . .
O4 O 0.4312(3) 0.23493(16) 0.3278(2) 0.0288(6) Uani 1 1 d . .

loop_
_atom_site_aniso_label
_atom_site_aniso_U_11
_atom_site_aniso_U_22
_atom_site_aniso_U_33
_atom_site_aniso_U_23
_atom_site_aniso_U_13
_atom_site_aniso_U_12
C1 0.027(2) 0.0155(18) 0.029(2) 0.0028(15) 0.0118(16) 0.0012(14)
C2 0.0151(16) 0.0194(17) 0.0201(17) -0.0008(14) 0.0012(13) 0.0012(13)
C3 0.0160(17) 0.0214(18) 0.039(2) 0.0015(16) -0.0008(16) -0.0044(14)
C4 0.0169(18) 0.025(2) 0.059(3) 0.0015(18) 0.0005(17) -0.0009(15)
C5 0.0129(16) 0.0178(17) 0.0215(18) -0.0039(14) -0.0018(13) -0.0029(12)
C6 0.0213(18) 0.0160(17) 0.0200(17) -0.0025(14) -0.0005(14) -0.0005(13)
C7 0.0179(17) 0.0184(17) 0.028(2) -0.0049(15) 0.0004(14) -0.0008(13)
C8 0.0190(18) 0.0162(17) 0.036(2) -0.0039(15) -0.0061(15) 0.0022(14)
C9 0.0275(19) 0.0209(18) 0.024(2) 0.0046(15) -0.0090(15) -0.0081(14)
C10 0.0223(18) 0.0233(18) 0.0181(18) -0.0001(14) 0.0009(14) -0.0063(14)
C11 0.0140(16) 0.0159(16) 0.0224(17) -0.0049(14) 0.0019(13) 0.0050(12)
C12 0.0212(18) 0.0235(19) 0.027(2) -0.0047(15) -0.0045(15) 0.0013(14)
C13 0.0193(18) 0.026(2) 0.043(2) -0.0101(18) 0.0020(16) -0.0030(15)
C14 0.024(2) 0.0179(19) 0.049(3) 0.0037(18) 0.0143(17) 0.0013(14)
C15 0.0264(19) 0.025(2) 0.028(2) 0.0051(15) 0.0079(16) 0.0071(15)
C16 0.0161(18) 0.0219(18) 0.0263(19) -0.0036(15) -0.0004(14) 0.0042(13)
C21 0.0242(18) 0.0142(16) 0.0263(19) -0.0041(15) 0.0058(15) -0.0080(14)
C22 0.0139(16) 0.0204(17) 0.0171(17) -0.0014(14) -0.0003(13) -0.0019(13)
C23 0.0159(17) 0.031(2) 0.026(2) -0.0063(16) -0.0039(14) 0.0048(15)
C24 0.0173(18) 0.031(2) 0.043(2) -0.0085(18) -0.0013(16) 0.0015(15)
C25 0.0144(16) 0.0145(16) 0.0222(18) 0.0033(14) 0.0053(13) -0.0019(13)
C26 0.0208(18) 0.0238(18) 0.029(2) 0.0000(16) 0.0055(15) -0.0030(14)
C27 0.032(2) 0.023(2) 0.047(3) -0.0100(18) 0.0150(19) -0.0033(16)
C28 0.025(2) 0.0143(18) 0.076(3) 0.005(2) 0.022(2) 0.0042(15)
C29 0.023(2) 0.028(2) 0.055(3) 0.014(2) 0.0016(18) 0.0032(16)
C30 0.0237(19) 0.0241(19) 0.030(2) 0.0028(16) -0.0005(15) 0.0013(15)
C31 0.0105(15) 0.0161(16) 0.0242(18) 0.0039(14) -0.0054(13) 0.0043(12)
C32 0.0177(17) 0.0205(18) 0.0228(18) -0.0011(14) -0.0015(14) 0.0016(14)
C33 0.0218(18) 0.0216(19) 0.043(2) -0.0032(17) -0.0132(17) 0.0019(15)
C34 0.0171(19) 0.0148(18) 0.066(3) 0.0065(19) -0.0139(19) -0.0037(14)
C35 0.0144(17) 0.030(2) 0.053(3) 0.022(2) 0.0038(17) 0.0032(15)
C36 0.0169(16) 0.0243(18) 0.0298(19) 0.0096(16) 0.0046(14) 0.0055(14)
O1 0.0435(17) 0.0401(16) 0.0251(15) -0.0058(12) 0.0080(13) 0.0056(13)
O2 0.0241(14) 0.0318(15) 0.0480(17) -0.0002(13) 0.0153(12) 0.0059(11)
O3 0.0414(15) 0.0250(14) 0.0278(14) 0.0039(12) 0.0115(12) -0.0010(11)
O4 0.0189(13) 0.0298(14) 0.0383(15) -0.0059(12) 0.0110(11) -0.0030(11)

loop_
_atom_type_symbol
_atom_type_description
_atom_type_scat_dispersion_real
_atom_type_scat_dispersion_imag
_atom_type_scat_source
C C 0.0033 0.0016 'International Tables Vol C Tables 4.2.6.8 and 6.1.1.4'
H H 0.0000 0.0000 'International Tables Vol C Tables 4.2.6.8 and 6.1.1.4'
O O 0.0106 0.0060 'International Tables Vol C Tables 4.2.6.8 and 6.1.1.4'

loop_
_geom_angle_atom_site_label_1
_geom_angle_atom_site_label_2
_geom_angle_atom_site_label_3
_geom_angle
O1 C1 O2 121.9(3)
O1 C1 C2 128.5(3)
O2 C1 C2 109.6(3)
C5 C2 C1 113.8(3)
C5 C2 C11 110.5(3)
C1 C2 C11 105.6(3)
C5 C2 C3 111.1(3)
C1 C2 C3 100.9(3)
C11 C2 C3 114.6(3)
C4 C3 C2 102.3(3)
C4 C3 H3A 111.3
C2 C3 H3A 111.3
C4 C3 H3B 111.3
C2 C3 H3B 111.3
H3A C3 H3B 109.2
O2 C4 C3 104.3(3)
O2 C4 H4A 110.9
C3 C4 H4A 110.9
O2 C4 H4B 110.9
C3 C4 H4B 110.9
H4A C4 H4B 108.9
C6 C5 C10 118.7(3)
C6 C5 C2 118.5(3)
C10 C5 C2 122.7(3)
C5 C6 C7 120.8(3)
C5 C6 H6 119.6
C7 C6 H6 119.6
C8 C7 C6 120.1(3)
C8 C7 H7 120.0
C6 C7 H7 120.0
C9 C8 C7 119.4(3)
C9 C8 H8 120.3
C7 C8 H8 120.3
C8 C9 C10 120.6(3)
C8 C9 H9 119.7
C10 C9 H9 119.7
C9 C10 C5 120.3(3)
C9 C10 H10 119.8
C5 C10 H10 119.8
C16 C11 C12 117.9(3)
C16 C11 C2 123.5(3)
C12 C11 C2 118.6(3)
C13 C12 C11 120.7(3)
C13 C12 H12 119.7
C11 C12 H12 119.7
C14 C13 C12 120.2(3)
C14 C13 H13 119.9
C12 C13 H13 119.9
C13 C14 C15 119.8(3)
C13 C14 H14 120.1
C15 C14 H14 120.1
C14 C15 C16 120.5(3)
C14 C15 H15 119.8
C16 C15 H15 119.8
C15 C16 C11 120.9(3)
C15 C16 H16 119.6
C11 C16 H16 119.6
O3 C21 O4 121.9(3)
O3 C21 C22 128.1(3)
O4 C21 C22 110.0(3)
C25 C22 C21 110.6(3)
C25 C22 C31 110.3(2)
C21 C22 C31 108.2(3)
C25 C22 C23 116.1(3)
C21 C22 C23 100.5(3)
C31 C22 C23 110.5(3)
C24 C23 C22 101.8(3)
C24 C23 H23A 111.4
C22 C23 H23A 111.4
C24 C23 H23B 111.4
C22 C23 H23B 111.4
H23A C23 H23B 109.3
O4 C24 C23 104.8(3)
O4 C24 H24A 110.8
C23 C24 H24A 110.8
O4 C24 H24B 110.8
C23 C24 H24B 110.8
H24A C24 H24B 108.9
C26 C25 C30 118.2(3)
C26 C25 C22 122.9(3)
C30 C25 C22 118.9(3)
C27 C26 C25 120.8(3)
C27 C26 H26 119.6
C25 C26 H26 119.6
C28 C27 C26 120.3(4)
C28 C27 H27 119.8
C26 C27 H27 119.8
C29 C28 C27 119.6(3)
C29 C28 H28 120.2
C27 C28 H28 120.2
C28 C29 C30 120.2(4)
C28 C29 H29 119.9
C30 C29 H29 119.9
C29 C30 C25 120.7(3)
C29 C30 H30 119.6
C25 C30 H30 119.6
C36 C31 C32 118.6(3)
C36 C31 C22 118.5(3)
C32 C31 C22 122.9(3)
C33 C32 C31 120.6(3)
C33 C32 H32 119.7
C31 C32 H32 119.7
C34 C33 C32 120.4(4)
C34 C33 H33 119.8
C32 C33 H33 119.8
C33 C34 C35 119.6(3)
C33 C34 H34 120.2
C35 C34 H34 120.2
C34 C35 C36 120.6(3)
C34 C35 H35 119.7
C36 C35 H35 119.7
C35 C36 C31 120.2(4)
C35 C36 H36 119.9
C31 C36 H36 119.9
C1 O2 C4 110.9(3)
C21 O4 C24 110.3(3)

loop_
_geom_bond_atom_site_label_1
_geom_bond_atom_site_label_2
_geom_bond_distance
C1 O1 1.187(4)
C1 O2 1.341(4)
C1 C2 1.538(5)
C2 C5 1.532(4)
C2 C11 1.540(5)
C2 C3 1.541(4)
C3 C4 1.510(5)
C3 H3A 0.9900
C3 H3B 0.9900
C4 O2 1.454(5)
C4 H4A 0.9900
C4 H4B 0.9900
C5 C6 1.384(5)
C5 C10 1.390(5)
C6 C7 1.390(4)
C6 H6 0.9500
C7 C8 1.381(5)
C7 H7 0.9500
C8 C9 1.379(5)
C8 H8 0.9500
C9 C10 1.386(5)
C9 H9 0.9500
C10 H10 0.9500
C11 C16 1.392(5)
C11 C12 1.396(4)
C12 C13 1.392(5)
C12 H12 0.9500
C13 C14 1.371(6)
C13 H13 0.9500
C14 C15 1.376(5)
C14 H14 0.9500
C15 C16 1.382(5)
C15 H15 0.9500
C16 H16 0.9500
C21 O3 1.193(4)
C21 O4 1.345(4)
C21 C22 1.529(5)
C22 C25 1.524(4)
C22 C31 1.541(4)
C22 C23 1.544(4)
C23 C24 1.512(5)
C23 H23A 0.9900
C23 H23B 0.9900
C24 O4 1.448(5)
C24 H24A 0.9900
C24 H24B 0.9900
C25 C26 1.385(5)
C25 C30 1.395(5)
C26 C27 1.382(5)
C26 H26 0.9500
C27 C28 1.377(6)
C27 H27 0.9500
C28 C29 1.375(6)
C28 H28 0.9500
C29 C30 1.382(5)
C29 H29 0.9500
C30 H30 0.9500
C31 C36 1.387(5)
C31 C32 1.393(5)
C32 C33 1.386(5)
C32 H32 0.9500
C33 C34 1.370(6)
C33 H33 0.9500
C34 C35 1.378(6)
C34 H34 0.9500
C35 C36 1.386(5)
C35 H35 0.9500
C36 H36 0.9500

loop_
_geom_torsion_atom_site_label_1
_geom_torsion_atom_site_label_2
_geom_torsion_atom_site_label_3
_geom_torsion_atom_site_label_4
_geom_torsion
O1 C1 C2 C5 43.5(5)
O2 C1 C2 C5 -138.9(3)
O1 C1 C2 C11 -77.8(4)
O2 C1 C2 C11 99.8(3)
O1 C1 C2 C3 162.6(4)
O2 C1 C2 C3 -19.8(3)
C5 C2 C3 C4 152.7(3)
C1 C2 C3 C4 31.7(3)
C11 C2 C3 C4 -81.2(4)
C2 C3 C4 O2 -33.6(3)
C1 C2 C5 C6 -164.4(3)
C11 C2 C5 C6 -45.9(4)
C3 C2 C5 C6 82.5(4)
C1 C2 C5 C10 19.0(4)
C11 C2 C5 C10 137.5(3)
C3 C2 C5 C10 -94.1(4)
C10 C5 C6 C7 -0.9(4)
C2 C5 C6 C7 -177.7(3)
C5 C6 C7 C8 0.1(5)
C6 C7 C8 C9 0.9(5)
C7 C8 C9 C10 -1.1(5)
C8 C9 C10 C5 0.3(5)
C6 C5 C10 C9 0.7(5)
C2 C5 C10 C9 177.3(3)
C5 C2 C11 C16 111.1(3)
C1 C2 C11 C16 -125.4(3)
C3 C2 C11 C16 -15.3(4)
C5 C2 C11 C12 -66.6(4)
C1 C2 C11 C12 56.8(4)
C3 C2 C11 C12 166.9(3)
C16 C11 C12 C13 1.1(5)
C2 C11 C12 C13 178.9(3)
C11 C12 C13 C14 -1.1(5)
C12 C13 C14 C15 0.4(5)
C13 C14 C15 C16 0.3(5)
C14 C15 C16 C11 -0.4(5)
C12 C11 C16 C15 -0.3(5)
C2 C11 C16 C15 -178.1(3)
O3 C21 C22 C25 36.0(5)
O4 C21 C22 C25 -145.3(3)
O3 C21 C22 C31 -85.0(4)
O4 C21 C22 C31 93.7(3)
O3 C21 C22 C23 159.2(3)
O4 C21 C22 C23 -22.1(3)
C25 C22 C23 C24 152.2(3)
C21 C22 C23 C24 32.9(3)
C31 C22 C23 C24 -81.2(3)
C22 C23 C24 O4 -33.8(3)
C21 C22 C25 C26 115.8(3)
C31 C22 C25 C26 -124.4(3)
C23 C22 C25 C26 2.2(5)
C21 C22 C25 C30 -64.1(4)
C31 C22 C25 C30 55.7(4)
C23 C22 C25 C30 -177.7(3)
C30 C25 C26 C27 2.3(5)
C22 C25 C26 C27 -177.6(3)
C25 C26 C27 C28 -0.7(5)
C26 C27 C28 C29 -1.2(6)
C27 C28 C29 C30 1.5(6)
C28 C29 C30 C25 0.1(5)
C26 C25 C30 C29 -2.0(5)
C22 C25 C30 C29 177.9(3)
C25 C22 C31 C36 55.9(4)
C21 C22 C31 C36 177.1(3)
C23 C22 C31 C36 -73.8(4)
C25 C22 C31 C32 -123.9(3)
C21 C22 C31 C32 -2.7(4)
C23 C22 C31 C32 106.4(3)
C36 C31 C32 C33 -1.1(5)
C22 C31 C32 C33 178.7(3)
C31 C32 C33 C34 0.4(5)
C32 C33 C34 C35 -0.1(5)
C33 C34 C35 C36 0.5(5)
C34 C35 C36 C31 -1.2(5)
C32 C31 C36 C35 1.5(5)
C22 C31 C36 C35 -178.3(3)
O1 C1 O2 C4 176.5(3)
C2 C1 O2 C4 -1.2(4)
C3 C4 O2 C1 22.5(4)
O3 C21 O4 C24 179.9(3)
C22 C21 O4 C24 1.1(4)
C23 C24 O4 C21 21.2(4)
